data_7011475
loop_
_publ_author_name
'Hirano, Toshiyuki'
'Kuroda, Mai'
'Takeda, Naoko'
'Hayashi, Mitsunori'
'Mukaida, Masao'
'Oi, Takao'
'Nagao, Hirotaka'

_publ_section_title
;
 Cis--trans isomerization of {RuNO}6-type nitrosylruthenium complexes
 containing 2-pyridinecarboxylate and structural characterization of a
 &#x00B5;-H3O2 bridged dinuclear nitrosylruthenium complex
;
_journal_issue 10
_journal_name_full 'Journal of the Chemical Society, Dalton Transactions'
_journal_page_first 2158
_journal_paper_doi 10.1039/b200417h
_journal_year 2002
_chemical_formula_sum 'C14 H15 N3 O7 Ru'
_chemical_formula_weight 438.36
_space_group_IT_number 2
_symmetry_cell_setting triclinic
_symmetry_Int_Tables_number 2
_symmetry_space_group_name_Hall '-P 1'
_symmetry_space_group_name_H-M 'P -1'
_cell_angle_alpha 91.963(7)
_cell_angle_beta 103.913(6)
_cell_angle_gamma 97.687(10)
_cell_formula_units_Z 2
_cell_length_a 8.120(1)
_cell_length_b 15.082(3)
_cell_length_c 7.009(1)
_cell_measurement_reflns_used 5677
_cell_measurement_temperature 173.2
_cell_measurement_theta_max 27.4
_cell_measurement_theta_min 3.0
_cell_volume 823.7(2)
_diffrn_measurement_device_type 'Rigaku RAXIS-RAPID Imaging Plate'
_diffrn_measurement_method \w
_diffrn_radiation_monochromator graphite
_diffrn_radiation_type 'Mo K\a'
_diffrn_radiation_wavelength 0.7107
_diffrn_reflns_av_R_equivalents 0.020
_diffrn_reflns_limit_h_max 10
_diffrn_reflns_limit_h_min 0
_diffrn_reflns_limit_k_max 19
_diffrn_reflns_limit_k_min -19
_diffrn_reflns_limit_l_max 8
_diffrn_reflns_limit_l_min -9
_diffrn_reflns_number 6734
_diffrn_reflns_theta_max 27.48
_exptl_absorpt_coefficient_mu 0.995
_exptl_absorpt_correction_T_max 0.844
_exptl_absorpt_correction_T_min 0.694
_exptl_absorpt_correction_type multi-scan
_exptl_crystal_colour orange
_exptl_crystal_density_diffrn 1.767
_exptl_crystal_description block
_exptl_crystal_size_max 0.300
_exptl_crystal_size_mid 0.250
_exptl_crystal_size_min 0.170
_refine_diff_density_max 0.46
_refine_diff_density_min -1.39
_refine_ls_goodness_of_fit_ref 1.444
_refine_ls_hydrogen_treatment noref
_refine_ls_number_parameters 226
_refine_ls_number_reflns 3374
_refine_ls_R_factor_gt 0.0352
_refine_ls_shift/su_max 0.0014
_refine_ls_structure_factor_coef F
_refine_ls_weighting_details 'w = 1/[\s^2^(Fo) + 0.00250|Fo|^2^]'
_refine_ls_weighting_scheme calc
_refine_ls_wR_factor_ref 0.0729
_reflns_number_total 3510
_cod_data_source_file b200417h.txt
_cod_data_source_block '[Ru(NO)(OCH3)(pyca)2]CH3OH'
_cod_original_cell_volume 823.8(2)
_cod_original_sg_symbol_H-M 'P -1         '
_cod_original_formula_sum 'C14 H15 N3 O7 Ru '
_cod_database_code 7011475

loop_
_symmetry_equiv_pos_as_xyz
x,y,z
-x,-y,-z

loop_
_atom_site_label
_atom_site_type_symbol
_atom_site_fract_x
_atom_site_fract_y
_atom_site_fract_z
_atom_site_U_iso_or_equiv
_atom_site_adp_type
_atom_site_occupancy
_atom_site_calc_flag
_atom_site_refinement_flags
_atom_site_disorder_assembly
_atom_site_disorder_group
Ru Ru 0.29685(2) 0.27003(1) 0.94876(3) 0.0160(1) Uani 1.00 d . . .
O(1) O 0.2284(4) 0.3401(2) 0.5621(3) 0.0388(7) Uani 1.00 d . . .
O(2) O 0.3344(3) 0.2174(2) 1.2053(4) 0.0236(6) Uani 1.00 d . . .
O(3) O 0.5237(3) 0.3504(2) 1.0651(4) 0.0195(5) Uani 1.00 d . . .
O(4) O 0.6322(3) 0.4826(2) 1.2276(4) 0.0277(6) Uani 1.00 d . . .
O(5) O 0.0721(3) 0.1848(2) 0.8591(4) 0.0213(6) Uani 1.00 d . . .
O(6) O -0.0378(3) 0.0470(2) 0.7246(4) 0.0346(7) Uani 1.00 d . . .
O(7) O 0.5943(4) 0.2805(2) 1.5153(4) 0.0510(8) Uani 1.00 d . . .
N(1) N 0.2640(4) 0.3161(2) 0.7176(5) 0.0237(7) Uani 1.00 d . . .
N(2) N 0.2084(4) 0.3718(2) 1.0851(4) 0.0187(6) Uani 1.00 d . . .
N(3) N 0.3863(3) 0.1586(2) 0.8520(4) 0.0181(6) Uani 1.00 d . . .
C(1) C 0.2051(5) 0.1616(2) 1.2676(5) 0.0352(9) Uani 1.00 d . . .
C(2) C 0.3336(4) 0.4361(2) 1.1785(4) 0.0196(7) Uani 1.00 d . . .
C(3) C 0.3010(4) 0.5070(2) 1.2859(4) 0.0235(7) Uani 1.00 d . . .
C(4) C 0.1349(4) 0.5094(2) 1.2991(5) 0.0268(8) Uani 1.00 d . . .
C(5) C 0.0063(4) 0.4425(2) 1.2043(5) 0.0282(8) Uani 1.00 d . . .
C(6) C 0.0466(4) 0.3740(2) 1.0964(5) 0.0238(7) Uani 1.00 d . . .
C(7) C 0.5127(4) 0.4245(2) 1.1580(5) 0.0217(7) Uani 1.00 d . . .
C(8) C 0.2627(4) 0.0879(2) 0.7898(5) 0.0222(7) Uani 1.00 d . . .
C(9) C 0.2982(4) 0.0057(2) 0.7285(4) 0.0252(7) Uani 1.00 d . . .
C(10) C 0.4671(4) -0.0031(2) 0.7327(5) 0.0299(8) Uani 1.00 d . . .
C(11) C 0.5957(4) 0.0697(2) 0.7959(5) 0.0296(8) Uani 1.00 d . . .
C(12) C 0.5499(4) 0.1506(2) 0.8536(5) 0.0220(7) Uani 1.00 d . . .
C(13) C 0.0838(4) 0.1053(2) 0.7886(5) 0.0237(7) Uani 1.00 d . . .
C(14) C 0.7436(5) 0.2542(3) 1.4783(7) 0.051(1) Uani 1.00 d . . .
H(1) H 0.2424 0.1477 1.4079 0.0256 Uiso 1.00 calc . . .
H(2) H 0.0767 0.1759 1.2871 0.0256 Uiso 1.00 calc . . .
H(3) H 0.1803 0.1082 1.1995 0.0256 Uiso 1.00 calc . . .
H(4) H 0.4042 0.5532 1.3683 0.0256 Uiso 1.00 calc . . .
H(5) H 0.1200 0.5591 1.4006 0.0256 Uiso 1.00 calc . . .
H(6) H -0.1171 0.4412 1.2091 0.0256 Uiso 1.00 calc . . .
H(7) H -0.0347 0.3228 1.0323 0.0256 Uiso 1.00 calc . . .
H(8) H 0.2008 -0.0456 0.6702 0.0256 Uiso 1.00 calc . . .
H(9) H 0.4879 -0.0667 0.6706 0.0256 Uiso 1.00 calc . . .
H(10) H 0.7211 0.0647 0.7940 0.0256 Uiso 1.00 calc . . .
H(11) H 0.6416 0.2046 0.9079 0.0256 Uiso 1.00 calc . . .
H(12) H 0.8441 0.2708 1.6203 0.0256 Uiso 1.00 calc . . .
H(13) H 0.7248 0.1827 1.4662 0.0256 Uiso 1.00 calc . . .
H(14) H 0.7648 0.2685 1.3653 0.0256 Uiso 1.00 calc . . .
H(15) H 0.5042 0.2561 1.4012 0.0256 Uiso 1.00 calc . . .

loop_
_atom_site_aniso_label
_atom_site_aniso_U_11
_atom_site_aniso_U_22
_atom_site_aniso_U_33
_atom_site_aniso_U_12
_atom_site_aniso_U_13
_atom_site_aniso_U_23
Ru 0.0148(2) 0.0167(2) 0.0168(2) 0.0025(1) 0.0044(1) 0.0019(1)
O(1) 0.061(2) 0.032(1) 0.019(1) 0.003(1) 0.003(1) 0.0077(9)
O(2) 0.024(1) 0.031(1) 0.016(1) 0.0044(9) 0.0043(9) 0.0058(9)
O(3) 0.016(1) 0.021(1) 0.022(1) 0.0009(8) 0.0074(9) -0.0023(8)
O(4) 0.022(1) 0.025(1) 0.033(1) -0.0021(9) 0.0057(10) -0.0078(10)
O(5) 0.015(1) 0.021(1) 0.028(1) 0.0015(8) 0.0060(9) -0.0004(9)
O(6) 0.021(1) 0.032(1) 0.049(2) -0.0046(9) 0.011(1) -0.013(1)
O(7) 0.058(2) 0.050(2) 0.034(1) -0.002(1) -0.004(1) 0.000(1)
N(1) 0.025(1) 0.019(1) 0.025(1) 0.001(1) 0.002(1) 0.000(1)
N(2) 0.020(1) 0.018(1) 0.021(1) 0.0052(9) 0.011(1) 0.0030(9)
N(3) 0.017(1) 0.018(1) 0.020(1) 0.0032(9) 0.0057(10) 0.0009(9)
C(1) 0.045(2) 0.033(2) 0.027(2) -0.006(1) 0.015(2) 0.005(1)
C(2) 0.019(1) 0.024(1) 0.017(1) 0.004(1) 0.006(1) 0.004(1)
C(3) 0.028(1) 0.024(1) 0.020(1) 0.005(1) 0.008(1) 0.002(1)
C(4) 0.034(2) 0.030(2) 0.025(1) 0.015(1) 0.017(1) 0.007(1)
C(5) 0.023(1) 0.041(2) 0.027(2) 0.015(1) 0.012(1) 0.010(1)
C(6) 0.019(1) 0.024(1) 0.028(2) 0.006(1) 0.005(1) 0.003(1)
C(7) 0.016(1) 0.026(1) 0.023(2) 0.003(1) 0.004(1) 0.005(1)
C(8) 0.020(1) 0.023(1) 0.022(1) 0.003(1) 0.002(1) 0.001(1)
C(9) 0.031(2) 0.026(2) 0.020(1) 0.005(1) 0.008(1) -0.001(1)
C(10) 0.031(2) 0.033(2) 0.030(2) 0.010(1) 0.013(1) 0.002(1)
C(11) 0.028(2) 0.034(2) 0.030(2) 0.010(1) 0.011(1) 0.000(1)
C(12) 0.016(1) 0.029(2) 0.023(1) 0.003(1) 0.010(1) 0.000(1)
C(13) 0.018(1) 0.028(2) 0.024(2) 0.000(1) 0.007(1) 0.002(1)
C(14) 0.039(2) 0.049(2) 0.056(3) 0.004(2) -0.004(2) 0.011(2)

loop_
_geom_angle_atom_site_label_1
_geom_angle_atom_site_label_2
_geom_angle_atom_site_label_3
_geom_angle
_geom_angle_site_symmetry_1
_geom_angle_site_symmetry_2
_geom_angle_site_symmetry_3
_geom_angle_publ_flag
O(2) Ru O(3) 85.7(1) . . . no
O(2) Ru O(5) 88.7(1) . . . no
O(2) Ru N(1) 179.29(9) . . . no
O(2) Ru N(2) 85.6(1) . . . no
O(2) Ru N(3) 85.7(1) . . . no
O(3) Ru O(5) 174.34(8) . . . no
O(3) Ru N(1) 94.5(1) . . . no
O(3) Ru N(2) 80.58(10) . . . no
O(3) Ru N(3) 99.88(10) . . . no
O(5) Ru N(1) 91.2(1) . . . no
O(5) Ru N(2) 98.5(1) . . . no
O(5) Ru N(3) 80.2(1) . . . no
N(1) Ru N(2) 95.1(1) . . . no
N(1) Ru N(3) 93.5(1) . . . no
N(2) Ru N(3) 171.3(1) . . . no
Ru O(2) C(1) 123.6(2) . . . no
Ru O(3) C(7) 115.4(2) . . . no
Ru O(5) C(13) 115.7(2) . . . no
Ru N(1) O(1) 173.3(3) . . . yes
Ru N(2) C(2) 113.0(2) . . . no
Ru N(2) C(6) 126.5(2) . . . no
C(2) N(2) C(6) 120.3(3) . . . no
Ru N(3) C(8) 113.2(2) . . . no
Ru N(3) C(12) 127.1(2) . . . no
C(8) N(3) C(12) 119.7(3) . . . no
N(2) C(2) C(3) 121.5(3) . . . no
N(2) C(2) C(7) 115.1(3) . . . no
C(3) C(2) C(7) 123.3(3) . . . no
C(2) C(3) C(4) 118.4(3) . . . no
C(3) C(4) C(5) 119.9(3) . . . no
C(4) C(5) C(6) 118.9(3) . . . no
N(2) C(6) C(5) 120.9(3) . . . no
O(3) C(7) O(4) 124.8(3) . . . no
O(3) C(7) C(2) 115.7(3) . . . no
O(4) C(7) C(2) 119.5(3) . . . no
N(3) C(8) C(9) 121.9(3) . . . no
N(3) C(8) C(13) 115.1(3) . . . no
C(9) C(8) C(13) 123.0(3) . . . no
C(8) C(9) C(10) 118.5(3) . . . no
C(9) C(10) C(11) 120.0(3) . . . no
C(10) C(11) C(12) 118.3(3) . . . no
N(3) C(12) C(11) 121.7(3) . . . no
O(5) C(13) O(6) 124.3(3) . . . no
O(5) C(13) C(8) 115.7(3) . . . no
O(6) C(13) C(8) 120.0(3) . . . no

loop_
_geom_bond_atom_site_label_1
_geom_bond_atom_site_label_2
_geom_bond_distance
_geom_bond_site_symmetry_1
_geom_bond_site_symmetry_2
_geom_bond_publ_flag
Ru O(2) 1.964(2) . . yes
Ru O(3) 2.035(2) . . yes
Ru O(5) 2.036(2) . . yes
Ru N(1) 1.760(3) . . yes
Ru N(2) 2.076(3) . . yes
Ru N(3) 2.073(3) . . yes
O(1) N(1) 1.143(4) . . yes
O(2) C(1) 1.417(4) . . no
O(3) C(7) 1.297(4) . . no
O(4) C(7) 1.209(4) . . no
O(5) C(13) 1.304(4) . . no
O(6) C(13) 1.216(4) . . no
O(7) C(14) 1.403(6) . . no
N(2) C(2) 1.332(4) . . no
N(2) C(6) 1.340(4) . . no
N(3) C(8) 1.344(4) . . no
N(3) C(12) 1.347(4) . . no
C(2) C(3) 1.377(4) . . no
C(2) C(7) 1.528(4) . . no
C(3) C(4) 1.379(4) . . no
C(4) C(5) 1.375(5) . . no
C(5) C(6) 1.378(5) . . no
C(8) C(9) 1.387(4) . . no
C(8) C(13) 1.508(4) . . no
C(9) C(10) 1.390(4) . . no
C(10) C(11) 1.389(5) . . no
C(11) C(12) 1.397(4) . . no
